data_4029851
loop_
_publ_author_name
'Ravindar, Kontham'
'Caron, Pierre-Yves'
'Deslongchamps, Pierre'

_publ_section_title
;
 Anionic polycyclization entry to tricycles related to quassinoids and
 terpenoids: a stereocontrolled total synthesis of (+)-cassaine.
;
_journal_issue 17
_journal_name_full 'The Journal of organic chemistry'
_journal_page_first 7979
_journal_page_last 7999
_journal_paper_doi 10.1021/jo501122k
_journal_volume 79
_journal_year 2014
_chemical_absolute_configuration unk
_chemical_formula_sum 'C25 H29 N O3'
_chemical_formula_weight 391.49
_chemical_name_systematic
;
 ?
;
_space_group_IT_number 5
_symmetry_cell_setting monoclinic
_symmetry_space_group_name_Hall 'C 2y'
_symmetry_space_group_name_H-M 'C 1 2 1'
_atom_sites_solution_hydrogens geom
_atom_sites_solution_primary direct
_atom_sites_solution_secondary difmap
_audit_conform_dict_location ftp://ftp.iucr.org/pub/cif_core.dic
_audit_conform_dict_name cif_core.dic
_audit_conform_dict_version 2.3
_audit_creation_date 2009-04-09T11:20:39-00:00
_audit_creation_method 'WinGX routine CIF_UPDATE'
_cell_angle_alpha 90
_cell_angle_beta 110.108(13)
_cell_angle_gamma 90
_cell_formula_units_Z 4
_cell_length_a 15.457(3)
_cell_length_b 9.311(2)
_cell_length_c 15.892(3)
_cell_measurement_reflns_used 20
_cell_measurement_temperature 293(2)
_cell_measurement_theta_max 35
_cell_measurement_theta_min 30
_cell_volume 2147.8(8)
_computing_cell_refinement Difrac
_computing_data_collection Difrac
_computing_data_reduction NRCVAX
_computing_structure_refinement 'SHELXL-97 (Sheldrick, 1997)'
_computing_structure_solution 'SHELXS-97 (Sheldrick, 1997)'
_diffrn_ambient_temperature 293(2)
_diffrn_measured_fraction_theta_full 0.951
_diffrn_measured_fraction_theta_max 0.951
_diffrn_measurement_device_type CAD4
_diffrn_measurement_method Omega
_diffrn_radiation_monochromator graphite
_diffrn_radiation_type CuK\a
_diffrn_radiation_wavelength 1.54176
_diffrn_reflns_av_R_equivalents 0
_diffrn_reflns_av_unetI/netI 0.0215
_diffrn_reflns_limit_h_max 17
_diffrn_reflns_limit_h_min -18
_diffrn_reflns_limit_k_max 11
_diffrn_reflns_limit_k_min 0
_diffrn_reflns_limit_l_max 19
_diffrn_reflns_limit_l_min 0
_diffrn_reflns_number 2064
_diffrn_reflns_theta_full 69.96
_diffrn_reflns_theta_max 69.96
_diffrn_reflns_theta_min 5.65
_diffrn_standards_decay_% 0
_diffrn_standards_interval_count 100
_diffrn_standards_number 1
_exptl_absorpt_coefficient_mu 0.624
_exptl_absorpt_correction_T_max 0.8853
_exptl_absorpt_correction_T_min 0.7058
_exptl_absorpt_correction_type psi-scan
_exptl_absorpt_process_details Empirical
_exptl_crystal_colour Colorless
_exptl_crystal_density_diffrn 1.211
_exptl_crystal_density_method 'not measured'
_exptl_crystal_description Prism
_exptl_crystal_F_000 840
_exptl_crystal_size_max 0.6
_exptl_crystal_size_mid 0.5
_exptl_crystal_size_min 0.2
_refine_diff_density_max 0.231
_refine_diff_density_min -0.198
_refine_diff_density_rms 0.057
_refine_ls_abs_structure_details 'Flack H D (1983), Acta Cryst. A39, 876-881'
_refine_ls_abs_structure_Flack 0.0(6)
_refine_ls_extinction_coef 0.033(3)
_refine_ls_extinction_expression Fc^*^=kFc[1+0.001xFc^2^\l^3^/sin(2\q)]^-1/4^
_refine_ls_extinction_method SHELXL
_refine_ls_goodness_of_fit_ref 1.004
_refine_ls_hydrogen_treatment none
_refine_ls_matrix_type full
_refine_ls_number_parameters 263
_refine_ls_number_reflns 2064
_refine_ls_number_restraints 1
_refine_ls_restrained_S_all 1.003
_refine_ls_R_factor_all 0.0954
_refine_ls_R_factor_gt 0.0756
_refine_ls_shift/su_max 0
_refine_ls_shift/su_mean 0
_refine_ls_structure_factor_coef Fsqd
_refine_ls_weighting_details 'calc w=1/[\s^2^(Fo^2^)+(0.1623P)^2^+0.0000P] where P=(Fo^2^+2Fc^2^)/3'
_refine_ls_weighting_scheme calc
_refine_ls_wR_factor_gt 0.1855
_refine_ls_wR_factor_ref 0.2075
_reflns_number_gt 1477
_reflns_number_total 2064
_reflns_threshold_expression >2sigma(I)
_cod_data_source_file jo501122k_si_003.cif
_cod_data_source_block pc3090
_cod_depositor_comments
;
The following automatic conversions were performed:

'_symmetry_cell_setting' value 'Monoclinic' changed to 'monoclinic'
according to
/usr/data/users/saulius/crontab/automatic-downloads/rss-feeds/ACS/lib/dictionaries/cif_core.dic
dictionary named 'cif_core.dic' version 2.4.2 from
2011-04-26.

'_exptl_absorpt_correction_type' value 'Psi-Scan'
changed to 'psi-scan' according to
/usr/data/users/saulius/crontab/automatic-downloads/rss-feeds/ACS/lib/dictionaries/cif_core.dic
dictionary named 'cif_core.dic' version 2.4.2 from 2011-04-26.

Automatic conversion script
Id: cif_fix_values 2281 2013-09-26 08:29:07Z andrius 

 Adding full bibliography for 4029849--4029851.cif.
;
_cod_original_cell_volume 2147.7(7)
_cod_original_sg_symbol_H-M C2
_cod_database_code 4029851

loop_
_symmetry_equiv_pos_as_xyz
'x, y, z'
'-x, y, -z'
'x+1/2, y+1/2, z'
'-x+1/2, y+1/2, -z'

loop_
_atom_site_label
_atom_site_type_symbol
_atom_site_fract_x
_atom_site_fract_y
_atom_site_fract_z
_atom_site_U_iso_or_equiv
_atom_site_adp_type
_atom_site_occupancy
_atom_site_symmetry_multiplicity
_atom_site_calc_flag
_atom_site_refinement_flags
C1 C 0.1244(4) 1.1290(6) 0.4152(3) 0.0949(15) Uani 1 1 d .
C2 C 0.1175(6) 1.2316(9) 0.4756(4) 0.125(2) Uani 1 1 d .
H2 H 0.0901 1.2078 0.5174 0.15 Uiso 1 1 calc R
C3 C 0.1509(6) 1.3702(9) 0.4744(5) 0.134(2) Uani 1 1 d .
H3 H 0.1451 1.4385 0.5148 0.16 Uiso 1 1 calc R
C4 C 0.1924(4) 1.4056(8) 0.4137(4) 0.1122(19) Uani 1 1 d .
H4 H 0.2163 1.4974 0.4139 0.135 Uiso 1 1 calc R
C5 C 0.1987(4) 1.3067(8) 0.3532(5) 0.1118(19) Uani 1 1 d .
H5 H 0.2262 1.3312 0.3115 0.134 Uiso 1 1 calc R
C6 C 0.1640(4) 1.1684(8) 0.3534(4) 0.1053(16) Uani 1 1 d .
H6 H 0.1676 1.102 0.3111 0.126 Uiso 1 1 calc R
C7 C 0.0853(5) 0.9811(7) 0.4155(4) 0.1109(19) Uani 1 1 d .
H7A H 0.1323 0.9188 0.4546 0.133 Uiso 1 1 calc R
H7B H 0.0346 0.9858 0.4382 0.133 Uiso 1 1 calc R
C8 C 0.0325(4) 0.7765(6) 0.3223(3) 0.0869(13) Uani 1 1 d .
H8 H 0.0852 0.7228 0.3624 0.104 Uiso 1 1 calc R
C9 C 0.0185(3) 0.7348(6) 0.2252(3) 0.0845(12) Uani 1 1 d .
H9 H -0.0255 0.8033 0.1865 0.101 Uiso 1 1 calc R
C10 C -0.0217(3) 0.5866(6) 0.2002(3) 0.0806(11) Uani 1 1 d .
H10 H 0.0255 0.5186 0.2347 0.097 Uiso 1 1 calc R
C11 C -0.1092(3) 0.5546(5) 0.2243(3) 0.0780(11) Uani 1 1 d .
C12 C -0.0850(4) 0.5911(6) 0.3247(3) 0.0877(13) Uani 1 1 d .
H12A H -0.139 0.575 0.3414 0.105 Uiso 1 1 calc R
H12B H -0.0372 0.526 0.3598 0.105 Uiso 1 1 calc R
C13 C -0.0525(4) 0.7438(6) 0.3480(3) 0.0910(14) Uani 1 1 d .
H13A H -0.0375 0.7587 0.4119 0.109 Uiso 1 1 calc R
H13B H -0.1017 0.8095 0.3168 0.109 Uiso 1 1 calc R
C14 C 0.1098(5) 0.7543(9) 0.2083(5) 0.121(2) Uani 1 1 d .
H14A H 0.1336 0.8489 0.2266 0.181 Uiso 1 1 calc R
H14B H 0.0996 0.7421 0.1456 0.181 Uiso 1 1 calc R
H14C H 0.1535 0.6841 0.2421 0.181 Uiso 1 1 calc R
C15 C -0.1920(3) 0.6455(6) 0.1683(3) 0.0862(12) Uani 1 1 d .
H15A H -0.1786 0.7454 0.1813 0.129 Uiso 1 1 calc R
H15B H -0.2453 0.6194 0.1829 0.129 Uiso 1 1 calc R
H15C H -0.2039 0.6284 0.1057 0.129 Uiso 1 1 calc R
C16 C -0.0375(4) 0.5564(7) 0.1007(3) 0.0940(14) Uani 1 1 d .
H16A H -0.0555 0.6458 0.068 0.113 Uiso 1 1 calc R
H16B H 0.021 0.5279 0.0959 0.113 Uiso 1 1 calc R
C17 C -0.1072(3) 0.4452(6) 0.0550(3) 0.0869(13) Uani 1 1 d .
C18 C -0.1537(3) 0.3499(5) 0.1078(3) 0.0793(11) Uani 1 1 d .
C19 C -0.1329(3) 0.3981(5) 0.2054(3) 0.0806(11) Uani 1 1 d .
C20 C -0.2540(4) 0.3572(6) 0.0590(3) 0.0862(12) Uani 1 1 d .
C21 C -0.1212(4) 0.1919(6) 0.1026(3) 0.0893(13) Uani 1 1 d .
H21 H -0.145 0.1624 0.0396 0.107 Uiso 1 1 calc R
C22 C -0.1664(5) 0.0951(6) 0.1547(4) 0.1027(16) Uani 1 1 d .
H22A H -0.2319 0.0884 0.1213 0.123 Uiso 1 1 calc R
H22B H -0.1407 -0.0007 0.1589 0.123 Uiso 1 1 calc R
C23 C -0.1532(4) 0.1483(6) 0.2464(4) 0.0956(14) Uani 1 1 d .
C24 C -0.1325(4) 0.3012(6) 0.2656(3) 0.0901(13) Uani 1 1 d .
H24 H -0.118 0.3316 0.3246 0.108 Uiso 1 1 calc R
C25 C -0.0175(4) 0.1769(8) 0.1351(4) 0.1113(18) Uani 1 1 d .
H25A H 0.0073 0.2397 0.1011 0.167 Uiso 1 1 calc R
H25B H -0.0016 0.0794 0.1273 0.167 Uiso 1 1 calc R
H25C H 0.0075 0.2021 0.1974 0.167 Uiso 1 1 calc R
N1 N -0.3296(3) 0.3613(6) 0.0194(3) 0.1013(14) Uani 1 1 d .
O1 O 0.0544(2) 0.9252(4) 0.3296(2) 0.0926(10) Uani 1 1 d .
O2 O -0.1307(3) 0.4241(5) -0.0257(2) 0.1062(12) Uani 1 1 d .
O3 O -0.1611(3) 0.0675(5) 0.3040(3) 0.1130(13) Uani 1 1 d .

loop_
_atom_site_aniso_label
_atom_site_aniso_U_11
_atom_site_aniso_U_22
_atom_site_aniso_U_33
_atom_site_aniso_U_23
_atom_site_aniso_U_13
_atom_site_aniso_U_12
C1 0.099(3) 0.090(3) 0.083(3) -0.002(2) 0.015(2) -0.012(3)
C2 0.154(6) 0.125(6) 0.099(3) -0.031(4) 0.046(4) -0.027(4)
C3 0.166(6) 0.111(5) 0.132(5) -0.044(4) 0.063(5) -0.031(5)
C4 0.106(4) 0.101(4) 0.111(4) -0.002(3) 0.013(3) -0.014(3)
C5 0.108(4) 0.108(4) 0.114(4) 0.002(3) 0.031(3) -0.017(4)
C6 0.111(4) 0.103(4) 0.105(3) -0.006(3) 0.040(3) -0.009(3)
C7 0.136(5) 0.095(4) 0.085(3) -0.007(3) 0.017(3) -0.036(3)
C8 0.084(3) 0.087(3) 0.082(2) 0.002(2) 0.019(2) -0.007(2)
C9 0.089(3) 0.081(3) 0.082(2) -0.001(2) 0.027(2) -0.003(2)
C10 0.077(2) 0.083(3) 0.079(2) 0.001(2) 0.0228(19) 0.004(2)
C11 0.079(2) 0.079(3) 0.072(2) 0.0008(18) 0.0194(18) -0.009(2)
C12 0.103(3) 0.083(3) 0.073(2) -0.006(2) 0.026(2) -0.003(3)
C13 0.106(3) 0.085(3) 0.083(2) -0.006(2) 0.033(2) -0.009(3)
C14 0.112(4) 0.124(5) 0.140(5) -0.023(4) 0.061(4) -0.029(4)
C15 0.085(3) 0.080(3) 0.086(3) 0.007(2) 0.020(2) 0.002(2)
C16 0.104(3) 0.094(3) 0.082(3) -0.003(2) 0.030(2) -0.006(3)
C17 0.086(3) 0.091(3) 0.076(2) 0.006(2) 0.0200(19) 0.009(2)
C18 0.086(3) 0.072(2) 0.074(2) -0.002(2) 0.0201(18) -0.001(2)
C19 0.081(2) 0.082(3) 0.070(2) 0.001(2) 0.0152(17) 0.001(2)
C20 0.093(3) 0.085(3) 0.072(2) -0.003(2) 0.017(2) -0.004(3)
C21 0.101(3) 0.073(3) 0.089(3) -0.003(2) 0.027(2) 0.008(2)
C22 0.124(4) 0.077(3) 0.100(3) -0.004(3) 0.030(3) -0.010(3)
C23 0.103(3) 0.079(3) 0.099(3) 0.012(3) 0.027(3) 0.003(3)
C24 0.106(3) 0.080(3) 0.078(2) 0.005(2) 0.023(2) -0.007(3)
C25 0.118(4) 0.097(4) 0.117(4) 0.005(3) 0.039(3) 0.018(3)
N1 0.088(3) 0.115(4) 0.087(2) 0.001(2) 0.013(2) -0.015(3)
O1 0.103(2) 0.081(2) 0.0848(17) -0.0056(16) 0.0214(15) -0.0166(18)
O2 0.121(3) 0.120(3) 0.0767(18) -0.004(2) 0.0324(17) -0.018(2)
O3 0.146(3) 0.079(2) 0.121(3) 0.016(2) 0.056(2) -0.004(2)

loop_
_atom_type_symbol
_atom_type_description
_atom_type_scat_dispersion_real
_atom_type_scat_dispersion_imag
_atom_type_scat_source
C C 0.0181 0.0091 'International Tables Vol C Tables 4.2.6.8 and 6.1.1.4'
H H 0 0 'International Tables Vol C Tables 4.2.6.8 and 6.1.1.4'
N N 0.0311 0.018 'International Tables Vol C Tables 4.2.6.8 and 6.1.1.4'
O O 0.0492 0.0322 'International Tables Vol C Tables 4.2.6.8 and 6.1.1.4'

loop_
_geom_angle_atom_site_label_1
_geom_angle_atom_site_label_2
_geom_angle_atom_site_label_3
_geom_angle
C6 C1 C2 118.1(6)
C6 C1 C7 121.6(6)
C2 C1 C7 120.2(6)
C1 C2 C3 120.9(7)
C4 C3 C2 119.9(7)
C5 C4 C3 120.0(7)
C4 C5 C6 120.1(7)
C1 C6 C5 121.0(6)
O1 C7 C1 110.2(5)
O1 C8 C9 106.0(4)
O1 C8 C13 112.0(5)
C9 C8 C13 112.4(4)
C10 C9 C8 113.6(4)
C10 C9 C14 112.5(5)
C8 C9 C14 109.1(4)
C9 C10 C16 110.0(4)
C9 C10 C11 115.1(4)
C16 C10 C11 112.0(4)
C19 C11 C15 108.6(4)
C19 C11 C12 112.0(4)
C15 C11 C12 109.5(4)
C19 C11 C10 107.9(4)
C15 C11 C10 111.9(4)
C12 C11 C10 106.9(4)
C13 C12 C11 113.7(4)
C12 C13 C8 111.4(5)
C17 C16 C10 117.3(5)
O2 C17 C16 121.8(5)
O2 C17 C18 116.6(5)
C16 C17 C18 121.5(4)
C20 C18 C19 109.5(4)
C20 C18 C17 106.6(4)
C19 C18 C17 113.7(4)
C20 C18 C21 108.3(4)
C19 C18 C21 111.6(4)
C17 C18 C21 106.9(4)
C24 C19 C11 125.4(4)
C24 C19 C18 118.7(5)
C11 C19 C18 115.8(4)
N1 C20 C18 177.6(5)
C25 C21 C22 112.7(5)
C25 C21 C18 113.0(5)
C22 C21 C18 107.9(4)
C23 C22 C21 113.4(4)
O3 C23 C24 120.8(5)
O3 C23 C22 121.0(5)
C24 C23 C22 118.3(5)
C19 C24 C23 124.7(5)
C7 O1 C8 116.0(4)

loop_
_geom_bond_atom_site_label_1
_geom_bond_atom_site_label_2
_geom_bond_distance
C1 C6 1.373(9)
C1 C2 1.384(9)
C1 C7 1.505(8)
C2 C3 1.392(12)
C3 C4 1.370(11)
C4 C5 1.359(10)
C5 C6 1.395(10)
C7 O1 1.383(6)
C8 O1 1.421(7)
C8 C9 1.533(6)
C8 C13 1.534(7)
C9 C10 1.510(7)
C9 C14 1.536(8)
C10 C16 1.540(6)
C10 C11 1.556(7)
C11 C19 1.508(7)
C11 C15 1.538(7)
C11 C12 1.546(6)
C12 C13 1.511(7)
C16 C17 1.491(8)
C17 O2 1.222(6)
C17 C18 1.557(7)
C18 C20 1.477(7)
C18 C19 1.538(6)
C18 C21 1.565(7)
C19 C24 1.313(7)
C20 N1 1.122(6)
C21 C25 1.512(9)
C21 C22 1.544(8)
C22 C23 1.485(8)
C23 O3 1.223(6)
C23 C24 1.468(8)

loop_
_geom_torsion_atom_site_label_1
_geom_torsion_atom_site_label_2
_geom_torsion_atom_site_label_3
_geom_torsion_atom_site_label_4
_geom_torsion
C6 C1 C2 C3 -1.0(11)
C7 C1 C2 C3 -178.1(7)
C1 C2 C3 C4 -0.8(13)
C2 C3 C4 C5 1.7(13)
C3 C4 C5 C6 -0.8(11)
C2 C1 C6 C5 1.9(9)
C7 C1 C6 C5 179.0(6)
C4 C5 C6 C1 -1.1(10)
C6 C1 C7 O1 -29.1(9)
C2 C1 C7 O1 147.9(6)
O1 C8 C9 C10 -169.8(4)
C13 C8 C9 C10 -47.2(6)
O1 C8 C9 C14 64.0(6)
C13 C8 C9 C14 -173.4(5)
C8 C9 C10 C16 177.4(4)
C14 C9 C10 C16 -58.1(6)
C8 C9 C10 C11 49.8(5)
C14 C9 C10 C11 174.3(4)
C9 C10 C11 C19 -173.1(3)
C16 C10 C11 C19 60.3(5)
C9 C10 C11 C15 67.4(5)
C16 C10 C11 C15 -59.2(6)
C9 C10 C11 C12 -52.5(5)
C16 C10 C11 C12 -179.2(4)
C19 C11 C12 C13 174.8(5)
C15 C11 C12 C13 -64.7(6)
C10 C11 C12 C13 56.8(6)
C11 C12 C13 C8 -58.0(6)
O1 C8 C13 C12 170.0(4)
C9 C8 C13 C12 50.8(6)
C9 C10 C16 C17 -157.2(5)
C11 C10 C16 C17 -27.8(7)
C10 C16 C17 O2 172.7(5)
C10 C16 C17 C18 -7.4(7)
O2 C17 C18 C20 -49.9(6)
C16 C17 C18 C20 130.2(5)
O2 C17 C18 C19 -170.7(5)
C16 C17 C18 C19 9.4(7)
O2 C17 C18 C21 65.7(6)
C16 C17 C18 C21 -114.2(5)
C15 C11 C19 C24 -122.0(5)
C12 C11 C19 C24 -0.9(7)
C10 C11 C19 C24 116.5(6)
C15 C11 C19 C18 61.6(5)
C12 C11 C19 C18 -177.3(4)
C10 C11 C19 C18 -60.0(5)
C20 C18 C19 C24 89.7(6)
C17 C18 C19 C24 -151.2(5)
C21 C18 C19 C24 -30.2(6)
C20 C18 C19 C11 -93.6(5)
C17 C18 C19 C11 25.5(6)
C21 C18 C19 C11 146.5(4)
C19 C18 C20 N1 18E1(10)
C17 C18 C20 N1 55(15)
C21 C18 C20 N1 -60(15)
C20 C18 C21 C25 169.2(5)
C19 C18 C21 C25 -70.2(6)
C17 C18 C21 C25 54.7(5)
C20 C18 C21 C22 -65.5(5)
C19 C18 C21 C22 55.1(5)
C17 C18 C21 C22 180.0(4)
C25 C21 C22 C23 74.3(6)
C18 C21 C22 C23 -51.1(6)
C21 C22 C23 O3 -159.3(5)
C21 C22 C23 C24 22.1(8)
C11 C19 C24 C23 -178.2(5)
C18 C19 C24 C23 -1.8(9)
O3 C23 C24 C19 -172.1(6)
C22 C23 C24 C19 6.5(10)
C1 C7 O1 C8 168.1(5)
C9 C8 O1 C7 -169.3(5)
C13 C8 O1 C7 67.8(6)
